data_1502583
loop_
_publ_author_name
'Li, Lei'
'Zhang, Junliang'

_publ_section_title
;
 Lewis acid-catalyzed [3 + 2]cyclo-addition of alkynes with
 N-tosyl-aziridines via carbon-carbon bond cleavage: synthesis of highly
 substituted 3-pyrrolines.
;
_journal_issue 22
_journal_name_full 'Organic letters'
_journal_page_first 5940
_journal_page_last 5943
_journal_paper_doi 10.1021/ol202603e
_journal_volume 13
_journal_year 2011
_chemical_formula_sum 'C30 H31 N O7 S'
_chemical_formula_weight 549.62
_chemical_name_systematic
; 
 ? 
;
_space_group_IT_number 2
_symmetry_cell_setting triclinic
_symmetry_space_group_name_Hall '-P 1'
_symmetry_space_group_name_H-M 'P -1'
_atom_sites_solution_hydrogens geom
_atom_sites_solution_primary direct
_atom_sites_solution_secondary difmap
_audit_creation_method SHELXL-97
_cell_angle_alpha 103.1790(10)
_cell_angle_beta 90.5210(10)
_cell_angle_gamma 94.8580(10)
_cell_formula_units_Z 2
_cell_length_a 10.2162(4)
_cell_length_b 11.3789(4)
_cell_length_c 12.2560(4)
_cell_measurement_temperature 296(2)
_cell_volume 1381.65(9)
_computing_structure_refinement 'SHELXL-97 (Sheldrick, 1997)'
_computing_structure_solution 'SHELXS-97 (Sheldrick, 1990)'
_diffrn_ambient_temperature 296(2)
_diffrn_measured_fraction_theta_full 0.993
_diffrn_measured_fraction_theta_max 0.993
_diffrn_radiation_monochromator graphite
_diffrn_radiation_source 'fine-focus sealed tube'
_diffrn_radiation_type MoK\a
_diffrn_radiation_wavelength 0.71073
_diffrn_reflns_av_R_equivalents 0.0176
_diffrn_reflns_av_sigmaI/netI 0.0181
_diffrn_reflns_limit_h_max 12
_diffrn_reflns_limit_h_min -12
_diffrn_reflns_limit_k_max 12
_diffrn_reflns_limit_k_min -13
_diffrn_reflns_limit_l_max 14
_diffrn_reflns_limit_l_min -14
_diffrn_reflns_number 16023
_diffrn_reflns_theta_full 25.01
_diffrn_reflns_theta_max 25.01
_diffrn_reflns_theta_min 1.71
_exptl_absorpt_coefficient_mu 0.166
_exptl_absorpt_correction_T_max 0.9489
_exptl_absorpt_correction_T_min 0.9337
_exptl_absorpt_correction_type multi-scan
_exptl_crystal_colour colorless
_exptl_crystal_density_diffrn 1.321
_exptl_crystal_density_method 'not measured'
_exptl_crystal_description block
_exptl_crystal_F_000 580
_exptl_crystal_size_max 0.42
_exptl_crystal_size_mid 0.37
_exptl_crystal_size_min 0.32
_refine_diff_density_max 0.473
_refine_diff_density_min -0.345
_refine_diff_density_rms 0.043
_refine_ls_extinction_method none
_refine_ls_goodness_of_fit_ref 1.044
_refine_ls_hydrogen_treatment constr
_refine_ls_matrix_type full
_refine_ls_number_parameters 352
_refine_ls_number_reflns 4837
_refine_ls_number_restraints 0
_refine_ls_restrained_S_all 1.044
_refine_ls_R_factor_all 0.0487
_refine_ls_R_factor_gt 0.0447
_refine_ls_shift/su_max 0.000
_refine_ls_shift/su_mean 0.000
_refine_ls_structure_factor_coef Fsqd
_refine_ls_weighting_details 'calc w=1/[\s^2^(Fo^2^)+(0.0633P)^2^+0.6913P] where P=(Fo^2^+2Fc^2^)/3'
_refine_ls_weighting_scheme calc
_refine_ls_wR_factor_gt 0.1225
_refine_ls_wR_factor_ref 0.1275
_reflns_number_gt 4383
_reflns_number_total 4837
_reflns_threshold_expression >2sigma(I)
_cod_data_source_file ol202603e_si_001.cif
_cod_data_source_block z
_cod_depositor_comments
;
The following automatic conversions were performed:

'_symmetry_cell_setting' value 'Triclinic' changed to 'triclinic'
according to /home/saulius/struct/CIF-dictionaries/cif_core.dic
dictionary named 'cif_core.dic' version 2.4.1 from 2010-06-29.

Automatic conversion script
Id: cif_fix_values 1715 2011-07-08 13:25:40Z adriana 
;
_cod_original_sg_symbol_H-M P-1
_cod_database_code 1502583

loop_
_symmetry_equiv_pos_as_xyz
'x, y, z'
'-x, -y, -z'

loop_
_atom_site_label
_atom_site_type_symbol
_atom_site_fract_x
_atom_site_fract_y
_atom_site_fract_z
_atom_site_U_iso_or_equiv
_atom_site_adp_type
_atom_site_occupancy
_atom_site_symmetry_multiplicity
_atom_site_calc_flag
_atom_site_refinement_flags
S1 S 0.30607(5) 0.42984(5) 0.29628(4) 0.04581(16) Uani 1 1 d .
O1 O 0.34329(16) 0.52217(15) 0.39394(13) 0.0626(4) Uani 1 1 d .
O2 O 0.36385(14) 0.31731(14) 0.27482(14) 0.0608(4) Uani 1 1 d .
O3 O -0.46772(16) -0.07150(15) 0.30489(18) 0.0747(5) Uani 1 1 d .
O4 O 0.17902(16) 0.12017(17) 0.15068(13) 0.0703(5) Uani 1 1 d .
O5 O 0.02048(18) 0.21653(15) 0.09689(12) 0.0651(4) Uani 1 1 d .
O6 O 0.19230(15) 0.29550(12) 0.46765(11) 0.0504(4) Uani 1 1 d .
O7 O 0.14628(17) 0.10607(13) 0.36930(14) 0.0642(4) Uani 1 1 d .
N1 N 0.14640(15) 0.39541(13) 0.29485(13) 0.0387(3) Uani 1 1 d .
C1 C 0.32832(19) 0.49471(18) 0.17901(17) 0.0452(4) Uani 1 1 d .
C2 C 0.3604(2) 0.61726(19) 0.19481(19) 0.0528(5) Uani 1 1 d .
H2A H 0.3763 0.6655 0.2667 0.063 Uiso 1 1 calc R
C3 C 0.3688(2) 0.6679(2) 0.1024(2) 0.0604(6) Uani 1 1 d .
H3A H 0.3913 0.7507 0.1130 0.072 Uiso 1 1 calc R
C4 C 0.3447(2) 0.5990(2) -0.0047(2) 0.0574(6) Uani 1 1 d .
C5 C 0.3167(2) 0.4757(2) -0.0183(2) 0.0626(6) Uani 1 1 d .
H5A H 0.3032 0.4271 -0.0902 0.075 Uiso 1 1 calc R
C6 C 0.3083(2) 0.4228(2) 0.07262(19) 0.0574(5) Uani 1 1 d .
H6A H 0.2893 0.3395 0.0620 0.069 Uiso 1 1 calc R
C7 C 0.05197(18) 0.59132(16) 0.29176(15) 0.0387(4) Uani 1 1 d .
C8 C 0.0801(2) 0.71012(17) 0.34997(19) 0.0493(5) Uani 1 1 d .
H8A H 0.1072 0.7272 0.4250 0.059 Uiso 1 1 calc R
C9 C 0.0678(2) 0.80389(19) 0.2964(2) 0.0622(6) Uani 1 1 d .
H9A H 0.0855 0.8838 0.3360 0.075 Uiso 1 1 calc R
C10 C 0.0297(2) 0.7793(2) 0.1858(2) 0.0630(6) Uani 1 1 d .
H10A H 0.0226 0.8425 0.1502 0.076 Uiso 1 1 calc R
C11 C 0.0019(2) 0.6614(2) 0.1272(2) 0.0589(6) Uani 1 1 d .
H11A H -0.0236 0.6448 0.0518 0.071 Uiso 1 1 calc R
C12 C 0.0118(2) 0.56747(18) 0.18036(17) 0.0480(5) Uani 1 1 d .
H12A H -0.0087 0.4878 0.1409 0.058 Uiso 1 1 calc R
C13 C 0.08670(17) 0.27181(15) 0.29050(14) 0.0364(4) Uani 1 1 d .
C14 C -0.05551(18) 0.29569(16) 0.32162(14) 0.0372(4) Uani 1 1 d .
C15 C -0.06354(19) 0.41442(16) 0.35452(15) 0.0409(4) Uani 1 1 d .
H15A H -0.1415 0.4478 0.3776 0.049 Uiso 1 1 calc R
C16 C 0.06165(19) 0.48939(16) 0.35148(15) 0.0407(4) Uani 1 1 d .
H16A H 0.0954 0.5233 0.4283 0.049 Uiso 1 1 calc R
C17 C -0.16244(18) 0.19923(16) 0.31714(15) 0.0390(4) Uani 1 1 d .
C18 C -0.14595(19) 0.07615(17) 0.28140(17) 0.0455(4) Uani 1 1 d .
H18A H -0.0636 0.0524 0.2591 0.055 Uiso 1 1 calc R
C19 C -0.2489(2) -0.01114(18) 0.27839(19) 0.0514(5) Uani 1 1 d .
H19A H -0.2349 -0.0926 0.2546 0.062 Uiso 1 1 calc R
C20 C -0.3725(2) 0.02127(19) 0.31035(19) 0.0509(5) Uani 1 1 d .
C21 C -0.3918(2) 0.1426(2) 0.3445(2) 0.0595(6) Uani 1 1 d .
H21A H -0.4749 0.1659 0.3648 0.071 Uiso 1 1 calc R
C22 C -0.2880(2) 0.22923(19) 0.3486(2) 0.0548(5) Uani 1 1 d .
H22A H -0.3024 0.3105 0.3732 0.066 Uiso 1 1 calc R
C23 C 0.3467(3) 0.6556(3) -0.1048(2) 0.0840(8) Uani 1 1 d .
H23A H 0.3279 0.5935 -0.1719 0.126 Uiso 1 1 calc R
H23B H 0.4319 0.6965 -0.1091 0.126 Uiso 1 1 calc R
H23C H 0.2814 0.7127 -0.0969 0.126 Uiso 1 1 calc R
C24 C -0.5948(3) -0.0411(3) 0.3418(3) 0.0848(9) Uani 1 1 d .
H24A H -0.6526 -0.1138 0.3336 0.127 Uiso 1 1 calc R
H24B H -0.6287 0.0097 0.2975 0.127 Uiso 1 1 calc R
H24C H -0.5889 0.0014 0.4192 0.127 Uiso 1 1 calc R
C25 C 0.09071(19) 0.19849(17) 0.16805(16) 0.0417(4) Uani 1 1 d .
C26 C 0.1966(3) 0.0574(3) 0.0345(2) 0.0796(8) Uani 1 1 d .
H26A H 0.1318 -0.0117 0.0127 0.096 Uiso 1 1 calc R
H26B H 0.1857 0.1117 -0.0150 0.096 Uiso 1 1 calc R
C27 C 0.3257(4) 0.0182(5) 0.0262(3) 0.1409(19) Uani 1 1 d .
H27A H 0.3398 -0.0227 -0.0498 0.211 Uiso 1 1 calc R
H27B H 0.3351 -0.0363 0.0746 0.211 Uiso 1 1 calc R
H27C H 0.3890 0.0871 0.0483 0.211 Uiso 1 1 calc R
C28 C 0.14684(19) 0.21265(17) 0.37878(16) 0.0416(4) Uani 1 1 d .
C29 C 0.2582(3) 0.2493(3) 0.5533(2) 0.0697(7) Uani 1 1 d .
H29A H 0.1946 0.2016 0.5875 0.084 Uiso 1 1 calc R
H29B H 0.3239 0.1971 0.5189 0.084 Uiso 1 1 calc R
C30 C 0.3191(4) 0.3459(3) 0.6368(3) 0.1120(13) Uani 1 1 d .
H30A H 0.3615 0.3139 0.6925 0.168 Uiso 1 1 calc R
H30B H 0.2538 0.3971 0.6714 0.168 Uiso 1 1 calc R
H30C H 0.3831 0.3922 0.6032 0.168 Uiso 1 1 calc R

loop_
_atom_site_aniso_label
_atom_site_aniso_U_11
_atom_site_aniso_U_22
_atom_site_aniso_U_33
_atom_site_aniso_U_23
_atom_site_aniso_U_13
_atom_site_aniso_U_12
S1 0.0428(3) 0.0466(3) 0.0520(3) 0.0200(2) -0.0023(2) 0.0029(2)
O1 0.0642(10) 0.0674(10) 0.0547(9) 0.0183(8) -0.0145(7) -0.0119(8)
O2 0.0469(8) 0.0610(9) 0.0854(11) 0.0355(8) 0.0073(7) 0.0158(7)
O3 0.0517(9) 0.0495(9) 0.1178(15) 0.0109(9) 0.0171(9) -0.0026(7)
O4 0.0620(10) 0.0851(12) 0.0552(9) -0.0120(8) -0.0004(7) 0.0354(9)
O5 0.0882(12) 0.0685(10) 0.0402(8) 0.0102(7) -0.0062(8) 0.0237(9)
O6 0.0682(9) 0.0443(8) 0.0411(7) 0.0146(6) -0.0084(6) 0.0074(7)
O7 0.0839(11) 0.0373(8) 0.0751(11) 0.0199(7) -0.0206(9) 0.0103(7)
N1 0.0440(8) 0.0326(8) 0.0423(8) 0.0128(6) 0.0045(6) 0.0076(6)
C1 0.0394(10) 0.0473(11) 0.0519(11) 0.0177(9) 0.0041(8) 0.0034(8)
C2 0.0545(12) 0.0469(11) 0.0580(12) 0.0153(10) 0.0016(10) 0.0005(9)
C3 0.0637(14) 0.0514(13) 0.0715(15) 0.0266(11) 0.0067(11) 0.0014(10)
C4 0.0465(11) 0.0721(15) 0.0616(14) 0.0316(12) 0.0082(10) 0.0049(10)
C5 0.0617(14) 0.0757(16) 0.0485(12) 0.0134(11) 0.0075(10) -0.0039(12)
C6 0.0632(13) 0.0496(12) 0.0582(13) 0.0123(10) 0.0095(10) -0.0027(10)
C7 0.0408(9) 0.0318(9) 0.0445(10) 0.0098(7) 0.0059(8) 0.0063(7)
C8 0.0525(11) 0.0362(10) 0.0564(12) 0.0050(9) 0.0051(9) 0.0033(8)
C9 0.0635(14) 0.0296(10) 0.0935(19) 0.0135(11) 0.0128(13) 0.0052(9)
C10 0.0631(14) 0.0507(13) 0.0884(18) 0.0395(13) 0.0139(12) 0.0150(11)
C11 0.0642(14) 0.0620(14) 0.0595(13) 0.0299(11) 0.0014(10) 0.0136(11)
C12 0.0579(12) 0.0393(10) 0.0479(11) 0.0121(8) -0.0006(9) 0.0055(9)
C13 0.0420(9) 0.0323(9) 0.0371(9) 0.0111(7) 0.0026(7) 0.0069(7)
C14 0.0434(10) 0.0379(9) 0.0339(9) 0.0135(7) 0.0047(7) 0.0098(7)
C15 0.0488(10) 0.0380(10) 0.0393(9) 0.0128(8) 0.0109(8) 0.0119(8)
C16 0.0528(11) 0.0348(9) 0.0351(9) 0.0075(7) 0.0043(8) 0.0093(8)
C17 0.0439(10) 0.0385(10) 0.0386(9) 0.0151(7) 0.0052(7) 0.0092(8)
C18 0.0442(10) 0.0404(10) 0.0543(11) 0.0134(9) 0.0090(8) 0.0103(8)
C19 0.0533(12) 0.0359(10) 0.0658(13) 0.0112(9) 0.0091(10) 0.0084(9)
C20 0.0473(11) 0.0457(11) 0.0606(13) 0.0142(9) 0.0057(9) 0.0024(9)
C21 0.0447(11) 0.0514(12) 0.0856(16) 0.0190(11) 0.0172(11) 0.0112(10)
C22 0.0525(12) 0.0402(11) 0.0747(14) 0.0159(10) 0.0156(10) 0.0128(9)
C23 0.087(2) 0.104(2) 0.0747(18) 0.0496(17) 0.0091(15) 0.0075(17)
C24 0.0505(14) 0.0716(17) 0.124(3) 0.0097(17) 0.0187(15) -0.0064(12)
C25 0.0437(10) 0.0395(10) 0.0422(10) 0.0098(8) 0.0063(8) 0.0040(8)
C26 0.0704(16) 0.092(2) 0.0608(15) -0.0207(14) 0.0114(12) 0.0210(14)
C27 0.125(3) 0.215(5) 0.081(2) -0.001(3) 0.024(2) 0.105(3)
C28 0.0450(10) 0.0375(10) 0.0454(10) 0.0145(8) 0.0010(8) 0.0087(8)
C29 0.0815(17) 0.0784(17) 0.0564(14) 0.0299(12) -0.0183(12) 0.0096(13)
C30 0.128(3) 0.097(2) 0.107(3) 0.018(2) -0.069(2) 0.011(2)

loop_
_atom_type_symbol
_atom_type_description
_atom_type_scat_dispersion_real
_atom_type_scat_dispersion_imag
_atom_type_scat_source
C C 0.0033 0.0016 'International Tables Vol C Tables 4.2.6.8 and 6.1.1.4'
H H 0.0000 0.0000 'International Tables Vol C Tables 4.2.6.8 and 6.1.1.4'
N N 0.0061 0.0033 'International Tables Vol C Tables 4.2.6.8 and 6.1.1.4'
O O 0.0106 0.0060 'International Tables Vol C Tables 4.2.6.8 and 6.1.1.4'
S S 0.1246 0.1234 'International Tables Vol C Tables 4.2.6.8 and 6.1.1.4'

loop_
_geom_angle_atom_site_label_1
_geom_angle_atom_site_label_2
_geom_angle_atom_site_label_3
_geom_angle
O1 S1 O2 120.77(10)
O1 S1 N1 109.08(9)
O2 S1 N1 106.00(8)
O1 S1 C1 107.49(10)
O2 S1 C1 108.79(10)
N1 S1 C1 103.37(8)
C20 O3 C24 117.56(19)
C25 O4 C26 116.70(19)
C28 O6 C29 115.27(17)
C13 N1 C16 112.06(14)
C13 N1 S1 123.03(12)
C16 N1 S1 118.82(12)
C2 C1 C6 120.5(2)
C2 C1 S1 119.79(17)
C6 C1 S1 119.67(16)
C1 C2 C3 119.1(2)
C1 C2 H2A 120.5
C3 C2 H2A 120.5
C4 C3 C2 121.7(2)
C4 C3 H3A 119.2
C2 C3 H3A 119.2
C3 C4 C5 118.0(2)
C3 C4 C23 121.5(2)
C5 C4 C23 120.5(2)
C4 C5 C6 121.4(2)
C4 C5 H5A 119.3
C6 C5 H5A 119.3
C1 C6 C5 119.3(2)
C1 C6 H6A 120.4
C5 C6 H6A 120.4
C12 C7 C8 119.29(18)
C12 C7 C16 120.90(16)
C8 C7 C16 119.78(17)
C7 C8 C9 120.0(2)
C7 C8 H8A 120.0
C9 C8 H8A 120.0
C10 C9 C8 120.3(2)
C10 C9 H9A 119.8
C8 C9 H9A 119.8
C9 C10 C11 120.2(2)
C9 C10 H10A 119.9
C11 C10 H10A 119.9
C10 C11 C12 119.9(2)
C10 C11 H11A 120.0
C12 C11 H11A 120.0
C7 C12 C11 120.3(2)
C7 C12 H12A 119.8
C11 C12 H12A 119.8
N1 C13 C14 101.50(13)
N1 C13 C25 107.65(14)
C14 C13 C25 110.13(15)
N1 C13 C28 113.20(15)
C14 C13 C28 108.56(14)
C25 C13 C28 114.96(15)
C15 C14 C17 126.94(17)
C15 C14 C13 109.21(16)
C17 C14 C13 123.84(15)
C14 C15 C16 114.63(16)
C14 C15 H15A 122.7
C16 C15 H15A 122.7
C15 C16 N1 100.70(14)
C15 C16 C7 114.54(16)
N1 C16 C7 113.63(15)
C15 C16 H16A 109.2
N1 C16 H16A 109.2
C7 C16 H16A 109.2
C22 C17 C18 116.62(18)
C22 C17 C14 119.92(17)
C18 C17 C14 123.45(17)
C19 C18 C17 121.52(18)
C19 C18 H18A 119.2
C17 C18 H18A 119.2
C18 C19 C20 120.61(19)
C18 C19 H19A 119.7
C20 C19 H19A 119.7
O3 C20 C21 124.7(2)
O3 C20 C19 116.28(19)
C21 C20 C19 119.0(2)
C22 C21 C20 120.0(2)
C22 C21 H21A 120.0
C20 C21 H21A 120.0
C21 C22 C17 122.24(19)
C21 C22 H22A 118.9
C17 C22 H22A 118.9
C4 C23 H23A 109.5
C4 C23 H23B 109.5
H23A C23 H23B 109.5
C4 C23 H23C 109.5
H23A C23 H23C 109.5
H23B C23 H23C 109.5
O3 C24 H24A 109.5
O3 C24 H24B 109.5
H24A C24 H24B 109.5
O3 C24 H24C 109.5
H24A C24 H24C 109.5
H24B C24 H24C 109.5
O5 C25 O4 124.34(18)
O5 C25 C13 121.23(17)
O4 C25 C13 114.40(16)
C27 C26 O4 107.9(2)
C27 C26 H26A 110.1
O4 C26 H26A 110.1
C27 C26 H26B 110.1
O4 C26 H26B 110.1
H26A C26 H26B 108.4
C26 C27 H27A 109.5
C26 C27 H27B 109.5
H27A C27 H27B 109.5
C26 C27 H27C 109.5
H27A C27 H27C 109.5
H27B C27 H27C 109.5
O7 C28 O6 124.85(18)
O7 C28 C13 124.08(18)
O6 C28 C13 110.99(15)
C30 C29 O6 110.6(2)
C30 C29 H29A 109.5
O6 C29 H29A 109.5
C30 C29 H29B 109.5
O6 C29 H29B 109.5
H29A C29 H29B 108.1
C29 C30 H30A 109.5
C29 C30 H30B 109.5
H30A C30 H30B 109.5
C29 C30 H30C 109.5
H30A C30 H30C 109.5
H30B C30 H30C 109.5

loop_
_geom_bond_atom_site_label_1
_geom_bond_atom_site_label_2
_geom_bond_distance
S1 O1 1.4253(16)
S1 O2 1.4263(16)
S1 N1 1.6440(16)
S1 C1 1.767(2)
O3 C20 1.363(3)
O3 C24 1.423(3)
O4 C25 1.306(2)
O4 C26 1.461(3)
O5 C25 1.189(2)
O6 C28 1.319(2)
O6 C29 1.460(2)
O7 C28 1.191(2)
N1 C13 1.474(2)
N1 C16 1.485(2)
C1 C2 1.374(3)
C1 C6 1.375(3)
C2 C3 1.383(3)
C2 H2A 0.9300
C3 C4 1.374(3)
C3 H3A 0.9300
C4 C5 1.379(4)
C4 C23 1.510(3)
C5 C6 1.382(3)
C5 H5A 0.9300
C6 H6A 0.9300
C7 C12 1.381(3)
C7 C8 1.382(3)
C7 C16 1.515(2)
C8 C9 1.388(3)
C8 H8A 0.9300
C9 C10 1.365(4)
C9 H9A 0.9300
C10 C11 1.375(3)
C10 H10A 0.9300
C11 C12 1.383(3)
C11 H11A 0.9300
C12 H12A 0.9300
C13 C14 1.536(2)
C13 C25 1.545(3)
C13 C28 1.546(2)
C14 C15 1.329(3)
C14 C17 1.473(3)
C15 C16 1.482(3)
C15 H15A 0.9300
C16 H16A 0.9800
C17 C22 1.390(3)
C17 C18 1.394(3)
C18 C19 1.378(3)
C18 H18A 0.9300
C19 C20 1.380(3)
C19 H19A 0.9300
C20 C21 1.380(3)
C21 C22 1.378(3)
C21 H21A 0.9300
C22 H22A 0.9300
C23 H23A 0.9600
C23 H23B 0.9600
C23 H23C 0.9600
C24 H24A 0.9600
C24 H24B 0.9600
C24 H24C 0.9600
C26 C27 1.425(4)
C26 H26A 0.9700
C26 H26B 0.9700
C27 H27A 0.9600
C27 H27B 0.9600
C27 H27C 0.9600
C29 C30 1.415(4)
C29 H29A 0.9700
C29 H29B 0.9700
C30 H30A 0.9600
C30 H30B 0.9600
C30 H30C 0.9600

loop_
_geom_torsion_atom_site_label_1
_geom_torsion_atom_site_label_2
_geom_torsion_atom_site_label_3
_geom_torsion_atom_site_label_4
_geom_torsion
O1 S1 N1 C13 -122.56(14)
O2 S1 N1 C13 8.93(16)
C1 S1 N1 C13 123.30(14)
O1 S1 N1 C16 27.78(15)
O2 S1 N1 C16 159.26(13)
C1 S1 N1 C16 -86.37(14)
O1 S1 C1 C2 -7.1(2)
O2 S1 C1 C2 -139.46(17)
N1 S1 C1 C2 108.20(17)
O1 S1 C1 C6 175.47(17)
O2 S1 C1 C6 43.1(2)
N1 S1 C1 C6 -69.24(18)
C6 C1 C2 C3 1.8(3)
S1 C1 C2 C3 -175.66(17)
C1 C2 C3 C4 0.6(3)
C2 C3 C4 C5 -2.6(4)
C2 C3 C4 C23 176.6(2)
C3 C4 C5 C6 2.3(4)
C23 C4 C5 C6 -176.9(2)
C2 C1 C6 C5 -2.0(3)
S1 C1 C6 C5 175.40(18)
C4 C5 C6 C1 0.0(4)
C12 C7 C8 C9 0.0(3)
C16 C7 C8 C9 -178.20(19)
C7 C8 C9 C10 -0.9(3)
C8 C9 C10 C11 0.7(4)
C9 C10 C11 C12 0.3(4)
C8 C7 C12 C11 1.1(3)
C16 C7 C12 C11 179.24(19)
C10 C11 C12 C7 -1.2(3)
C16 N1 C13 C14 13.78(17)
S1 N1 C13 C14 165.89(12)
C16 N1 C13 C25 129.46(15)
S1 N1 C13 C25 -78.44(17)
C16 N1 C13 C28 -102.36(17)
S1 N1 C13 C28 49.7(2)
N1 C13 C14 C15 -8.60(18)
C25 C13 C14 C15 -122.43(16)
C28 C13 C14 C15 110.90(17)
N1 C13 C14 C17 172.79(15)
C25 C13 C14 C17 59.0(2)
C28 C13 C14 C17 -67.7(2)
C17 C14 C15 C16 179.12(16)
C13 C14 C15 C16 0.6(2)
C14 C15 C16 N1 7.6(2)
C14 C15 C16 C7 129.97(17)
C13 N1 C16 C15 -13.40(18)
S1 N1 C16 C15 -166.81(12)
C13 N1 C16 C7 -136.36(16)
S1 N1 C16 C7 70.24(18)
C12 C7 C16 C15 -59.8(2)
C8 C7 C16 C15 118.39(19)
C12 C7 C16 N1 55.2(2)
C8 C7 C16 N1 -126.62(19)
C15 C14 C17 C22 0.6(3)
C13 C14 C17 C22 178.97(18)
C15 C14 C17 C18 179.98(19)
C13 C14 C17 C18 -1.7(3)
C22 C17 C18 C19 -0.5(3)
C14 C17 C18 C19 -179.90(18)
C17 C18 C19 C20 0.4(3)
C24 O3 C20 C21 -2.9(4)
C24 O3 C20 C19 177.4(2)
C18 C19 C20 O3 -179.8(2)
C18 C19 C20 C21 0.5(3)
O3 C20 C21 C22 179.0(2)
C19 C20 C21 C22 -1.3(4)
C20 C21 C22 C17 1.2(4)
C18 C17 C22 C21 -0.3(3)
C14 C17 C22 C21 179.1(2)
C26 O4 C25 O5 4.1(3)
C26 O4 C25 C13 -173.8(2)
N1 C13 C25 O5 -72.2(2)
C14 C13 C25 O5 37.7(2)
C28 C13 C25 O5 160.68(19)
N1 C13 C25 O4 105.80(19)
C14 C13 C25 O4 -144.36(17)
C28 C13 C25 O4 -21.4(2)
C25 O4 C26 C27 156.1(3)
C29 O6 C28 O7 6.7(3)
C29 O6 C28 C13 -176.55(18)
N1 C13 C28 O7 -155.03(19)
C14 C13 C28 O7 93.1(2)
C25 C13 C28 O7 -30.7(3)
N1 C13 C28 O6 28.2(2)
C14 C13 C28 O6 -83.71(19)
C25 C13 C28 O6 152.47(16)
C28 O6 C29 C30 171.7(3)
